data_4062498
loop_
_publ_author_name
'Ramaker, Gerhard'
'Saak, Wolfgang'
'Haase, Detlev'
'Weidenbruch, Manfred'

_publ_section_title
;
 Reaction Modes of a Tetragermabutadiene: Cycloadditions versus Ge-Ge Bond
 Cleavages
;
_journal_coden_ASTM ORGND7
_journal_issue 25
_journal_name_full Organometallics
_journal_page_first 5212
_journal_page_last 5216
_journal_paper_doi 10.1021/om034123e
_journal_volume 22
_journal_year 2003
_chemical_formula_sum 'C100.5 H150 Ge4 Se'
_chemical_formula_weight 1727.52
_space_group_IT_number 2
_symmetry_cell_setting triclinic
_symmetry_space_group_name_Hall '-P 1'
_symmetry_space_group_name_H-M 'P -1'
_cell_angle_alpha 69.423(6)
_cell_angle_beta 79.093(5)
_cell_angle_gamma 85.579(7)
_cell_formula_units_Z 2
_cell_length_a 14.9502(7)
_cell_length_b 17.0382(11)
_cell_length_c 20.5480(9)
_cell_measurement_temperature 193(2)
_cell_volume 4811.3(4)
_diffrn_ambient_temperature 193(2)
_exptl_crystal_density_diffrn 1.192
_cod_depositor_comments
;
 Updated bibliographical information.

 Antanas Vaitkus,
 2019-09-11
;
_cod_original_formula_sum 'C100.50 H150 Ge4 Se'
_cod_database_code 4062498

loop_
_symmetry_equiv_pos_as_xyz
'x, y, z'
'-x, -y, -z'

loop_
_atom_site_label
_atom_site_type_symbol
_atom_site_fract_x
_atom_site_fract_y
_atom_site_fract_z
_atom_site_U_iso_or_equiv
_atom_site_adp_type
_atom_site_occupancy
_atom_site_symmetry_multiplicity
_atom_site_calc_flag
_atom_site_refinement_flags
_atom_site_disorder_assembly
_atom_site_disorder_group
Se1 Se 0.74806(2) 0.77053(2) 0.321616(19) 0.02769(9) Uani 1 1 d . . .
Ge1 Ge 0.64773(2) 0.85568(2) 0.245342(18) 0.02030(8) Uani 1 1 d . . .
Ge2 Ge 0.69375(2) 0.99839(2) 0.226677(18) 0.02208(9) Uani 1 1 d . . .
Ge3 Ge 0.82605(2) 0.99389(2) 0.269465(19) 0.02308(9) Uani 1 1 d . . .
Ge4 Ge 0.85256(2) 0.84948(2) 0.348374(18) 0.02098(9) Uani 1 1 d . . .
C1 C 0.5320(2) 0.8085(2) 0.31144(19) 0.0255(7) Uani 1 1 d . A .
C2 C 0.5198(2) 0.7208(2) 0.3327(2) 0.0328(8) Uani 1 1 d . . .
C3 C 0.4485(3) 0.6836(2) 0.3864(3) 0.0481(12) Uani 1 1 d . A .
H3 H 0.4403 0.6249 0.4003 0.058 Uiso 1 1 calc R . .
C4 C 0.3882(3) 0.7292(3) 0.4209(3) 0.0557(13) Uani 1 1 d . . .
C5 C 0.3986(3) 0.8145(2) 0.3973(2) 0.0421(10) Uani 1 1 d . A .
H5 H 0.3573 0.8466 0.4194 0.051 Uiso 1 1 calc R . .
C6 C 0.4675(2) 0.8558(2) 0.34218(19) 0.0280(8) Uani 1 1 d . . .
C7 C 0.5796(3) 0.6644(2) 0.2984(2) 0.0355(9) Uani 1 1 d . . .
H7 H 0.6348 0.6970 0.2691 0.043 Uiso 1 1 calc R . .
C8 C 0.6124(3) 0.5848(3) 0.3532(3) 0.0506(12) Uani 1 1 d . . .
H8A H 0.6449 0.6009 0.3837 0.076 Uiso 1 1 calc R . .
H8B H 0.6533 0.5524 0.3287 0.076 Uiso 1 1 calc R . .
H8C H 0.5597 0.5507 0.3820 0.076 Uiso 1 1 calc R . .
C9 C 0.5298(3) 0.6421(3) 0.2488(3) 0.0527(12) Uani 1 1 d . . .
H9A H 0.5692 0.6063 0.2269 0.079 Uiso 1 1 calc R . .
H9B H 0.5145 0.6936 0.2121 0.079 Uiso 1 1 calc R . .
H9C H 0.4737 0.6121 0.2758 0.079 Uiso 1 1 calc R . .
C10A C 0.3038(6) 0.6844(5) 0.4708(5) 0.0341(17) Uiso 0.50 1 d P A 1
H10A H 0.2671 0.7259 0.4895 0.041 Uiso 0.50 1 calc PR A 1
C11A C 0.3397(8) 0.6174(7) 0.5326(6) 0.063(3) Uiso 0.50 1 d P A 1
H11A H 0.3814 0.6431 0.5506 0.094 Uiso 0.50 1 calc PR A 1
H11B H 0.3721 0.5735 0.5165 0.094 Uiso 0.50 1 calc PR A 1
H11C H 0.2885 0.5926 0.5704 0.094 Uiso 0.50 1 calc PR A 1
C12A C 0.2402(6) 0.6407(6) 0.4473(5) 0.050(2) Uiso 0.50 1 d P A 1
H12A H 0.1911 0.6152 0.4867 0.075 Uiso 0.50 1 calc PR A 1
H12B H 0.2736 0.5968 0.4316 0.075 Uiso 0.50 1 calc PR A 1
H12C H 0.2143 0.6812 0.4082 0.075 Uiso 0.50 1 calc PR A 1
C10B C 0.3291(6) 0.6872(5) 0.4975(5) 0.042(2) Uiso 0.50 1 d P A 2
H10B H 0.2836 0.7304 0.5057 0.050 Uiso 0.50 1 calc PR A 2
C11B C 0.3749(8) 0.6573(8) 0.5574(7) 0.074(3) Uiso 0.50 1 d P A 2
H11D H 0.4083 0.7034 0.5595 0.111 Uiso 0.50 1 calc PR A 2
H11E H 0.4178 0.6122 0.5527 0.111 Uiso 0.50 1 calc PR A 2
H11F H 0.3300 0.6357 0.6007 0.111 Uiso 0.50 1 calc PR A 2
C12B C 0.2754(9) 0.6174(8) 0.4921(8) 0.081(3) Uiso 0.50 1 d P A 2
H12D H 0.2448 0.6398 0.4510 0.122 Uiso 0.50 1 calc PR A 2
H12E H 0.2299 0.5956 0.5350 0.122 Uiso 0.50 1 calc PR A 2
H12F H 0.3173 0.5720 0.4867 0.122 Uiso 0.50 1 calc PR A 2
C13 C 0.4646(2) 0.9513(2) 0.31893(19) 0.0290(8) Uani 1 1 d . A .
H13 H 0.5126 0.9735 0.2762 0.035 Uiso 1 1 calc R . .
C14 C 0.4854(3) 0.9813(3) 0.3758(2) 0.0423(10) Uani 1 1 d . . .
H14A H 0.4833 1.0427 0.3594 0.063 Uiso 1 1 calc R A .
H14B H 0.5463 0.9616 0.3859 0.063 Uiso 1 1 calc R . .
H14C H 0.4402 0.9590 0.4188 0.063 Uiso 1 1 calc R . .
C15 C 0.3722(3) 0.9867(3) 0.2987(3) 0.0446(11) Uani 1 1 d . . .
H15A H 0.3725 1.0480 0.2840 0.067 Uiso 1 1 calc R A .
H15B H 0.3238 0.9645 0.3395 0.067 Uiso 1 1 calc R . .
H15C H 0.3615 0.9703 0.2597 0.067 Uiso 1 1 calc R . .
C16 C 0.6499(2) 0.8323(2) 0.15568(18) 0.0246(7) Uani 1 1 d . . .
C17 C 0.5708(2) 0.8580(2) 0.12465(18) 0.0256(7) Uani 1 1 d . . .
C18 C 0.5630(2) 0.8404(2) 0.06513(19) 0.0292(8) Uani 1 1 d . . .
H18 H 0.5096 0.8581 0.0449 0.035 Uiso 1 1 calc R . .
C19 C 0.6306(3) 0.7977(2) 0.0340(2) 0.0316(8) Uani 1 1 d . . .
C20 C 0.7090(2) 0.7744(2) 0.0641(2) 0.0337(9) Uani 1 1 d . . .
H20 H 0.7561 0.7454 0.0433 0.040 Uiso 1 1 calc R . .
C21 C 0.7214(2) 0.7917(2) 0.12303(19) 0.0293(8) Uani 1 1 d . . .
C22 C 0.4922(2) 0.9070(2) 0.1525(2) 0.0306(8) Uani 1 1 d . . .
H22 H 0.5064 0.9127 0.1963 0.037 Uiso 1 1 calc R . .
C23 C 0.4016(3) 0.8608(3) 0.1727(3) 0.0458(11) Uani 1 1 d . . .
H23A H 0.3532 0.8940 0.1906 0.069 Uiso 1 1 calc R . .
H23B H 0.4069 0.8061 0.2094 0.069 Uiso 1 1 calc R . .
H23C H 0.3867 0.8527 0.1311 0.069 Uiso 1 1 calc R . .
C24 C 0.4825(3) 0.9958(2) 0.0999(2) 0.0414(10) Uani 1 1 d . . .
H24A H 0.4318 1.0252 0.1198 0.062 Uiso 1 1 calc R . .
H24B H 0.4704 0.9924 0.0557 0.062 Uiso 1 1 calc R . .
H24C H 0.5390 1.0266 0.0905 0.062 Uiso 1 1 calc R . .
C25 C 0.6207(3) 0.7807(3) -0.0319(2) 0.0415(10) Uani 1 1 d . . .
H25 H 0.5611 0.8056 -0.0451 0.050 Uiso 1 1 calc R . .
C26 C 0.6168(4) 0.6854(3) -0.0169(3) 0.0714(16) Uani 1 1 d . . .
H26A H 0.6099 0.6756 -0.0599 0.107 Uiso 1 1 calc R . .
H26B H 0.5648 0.6615 0.0204 0.107 Uiso 1 1 calc R . .
H26C H 0.6732 0.6585 -0.0015 0.107 Uiso 1 1 calc R . .
C27 C 0.6954(3) 0.8228(4) -0.0943(2) 0.0612(14) Uani 1 1 d . . .
H27A H 0.6861 0.8111 -0.1359 0.092 Uiso 1 1 calc R . .
H27B H 0.7550 0.8009 -0.0825 0.092 Uiso 1 1 calc R . .
H27C H 0.6928 0.8835 -0.1043 0.092 Uiso 1 1 calc R . .
C28 C 0.8122(3) 0.7656(3) 0.1485(2) 0.0385(9) Uani 1 1 d . . .
H28 H 0.8165 0.7937 0.1831 0.046 Uiso 1 1 calc R . .
C29 C 0.8195(3) 0.6712(3) 0.1866(3) 0.0560(13) Uani 1 1 d . . .
H29A H 0.8785 0.6576 0.2023 0.084 Uiso 1 1 calc R . .
H29B H 0.8142 0.6416 0.1543 0.084 Uiso 1 1 calc R . .
H29C H 0.7704 0.6536 0.2276 0.084 Uiso 1 1 calc R . .
C30 C 0.8944(3) 0.7940(3) 0.0879(2) 0.0491(11) Uani 1 1 d . . .
H30A H 0.9511 0.7765 0.1068 0.074 Uiso 1 1 calc R . .
H30B H 0.8930 0.8552 0.0661 0.074 Uiso 1 1 calc R . .
H30C H 0.8914 0.7685 0.0525 0.074 Uiso 1 1 calc R . .
C31 C 0.6756(2) 1.0968(2) 0.14120(18) 0.0249(7) Uani 1 1 d . . .
C32 C 0.6299(2) 1.1681(2) 0.1506(2) 0.0308(8) Uani 1 1 d . . .
C33 C 0.6230(3) 1.2400(2) 0.0916(2) 0.0396(9) Uani 1 1 d . . .
H33 H 0.5909 1.2876 0.0985 0.047 Uiso 1 1 calc R . .
C34 C 0.6609(3) 1.2443(2) 0.0241(2) 0.0403(9) Uani 1 1 d . . .
C35 C 0.7052(3) 1.1730(2) 0.0151(2) 0.0379(9) Uani 1 1 d . . .
H35 H 0.7306 1.1742 -0.0312 0.045 Uiso 1 1 calc R . .
C36 C 0.7136(2) 1.0988(2) 0.07277(19) 0.0304(8) Uani 1 1 d . . .
C37 C 0.5903(3) 1.1748(2) 0.2223(2) 0.0373(9) Uani 1 1 d . . .
H37 H 0.5946 1.1181 0.2588 0.045 Uiso 1 1 calc R . .
C38 C 0.6460(3) 1.2350(3) 0.2384(2) 0.0503(12) Uani 1 1 d . . .
H38A H 0.6202 1.2380 0.2850 0.075 Uiso 1 1 calc R . .
H38B H 0.6445 1.2908 0.2025 0.075 Uiso 1 1 calc R . .
H38C H 0.7092 1.2147 0.2381 0.075 Uiso 1 1 calc R . .
C39 C 0.4890(3) 1.2015(3) 0.2275(3) 0.0542(12) Uani 1 1 d . . .
H39A H 0.4659 1.2045 0.2746 0.081 Uiso 1 1 calc R . .
H39B H 0.4539 1.1604 0.2197 0.081 Uiso 1 1 calc R . .
H39C H 0.4827 1.2567 0.1917 0.081 Uiso 1 1 calc R . .
C40 C 0.6587(4) 1.3269(3) -0.0379(2) 0.0528(12) Uani 1 1 d . . .
H40 H 0.6116 1.3633 -0.0207 0.063 Uiso 1 1 calc R . .
C41 C 0.6308(4) 1.3187(3) -0.1014(3) 0.0593(13) Uani 1 1 d . . .
H41A H 0.6315 1.3740 -0.1384 0.089 Uiso 1 1 calc R . .
H41B H 0.5692 1.2958 -0.0886 0.089 Uiso 1 1 calc R . .
H41C H 0.6735 1.2810 -0.1189 0.089 Uiso 1 1 calc R . .
C42 C 0.7491(5) 1.3711(4) -0.0549(3) 0.085(2) Uani 1 1 d . . .
H42A H 0.7638 1.3750 -0.0117 0.127 Uiso 1 1 calc R . .
H42B H 0.7446 1.4276 -0.0893 0.127 Uiso 1 1 calc R . .
H42C H 0.7971 1.3393 -0.0748 0.127 Uiso 1 1 calc R . .
C43 C 0.7700(2) 1.0267(2) 0.05630(19) 0.0329(8) Uani 1 1 d . . .
H43 H 0.7609 0.9758 0.1000 0.039 Uiso 1 1 calc R . .
C44 C 0.7404(3) 1.0051(3) -0.0029(2) 0.0409(10) Uani 1 1 d . . .
H44A H 0.7781 0.9587 -0.0111 0.061 Uiso 1 1 calc R . .
H44B H 0.7479 1.0543 -0.0462 0.061 Uiso 1 1 calc R . .
H44C H 0.6763 0.9886 0.0109 0.061 Uiso 1 1 calc R . .
C45 C 0.8710(3) 1.0479(3) 0.0380(2) 0.0471(11) Uani 1 1 d . . .
H45A H 0.9066 1.0015 0.0279 0.071 Uiso 1 1 calc R . .
H45B H 0.8899 1.0570 0.0779 0.071 Uiso 1 1 calc R . .
H45C H 0.8814 1.0990 -0.0037 0.071 Uiso 1 1 calc R . .
C46 C 0.8535(2) 1.0984(2) 0.28607(19) 0.0269(7) Uani 1 1 d . . .
C47 C 0.8158(2) 1.1132(2) 0.3489(2) 0.0296(8) Uani 1 1 d . . .
C48 C 0.8328(3) 1.1908(2) 0.3540(2) 0.0368(9) Uani 1 1 d . . .
H48 H 0.8085 1.2009 0.3966 0.044 Uiso 1 1 calc R . .
C49 C 0.8837(3) 1.2533(2) 0.2994(2) 0.0401(9) Uani 1 1 d . . .
C50 C 0.9200(3) 1.2363(2) 0.2384(2) 0.0393(9) Uani 1 1 d . . .
H50 H 0.9559 1.2777 0.2006 0.047 Uiso 1 1 calc R . .
C51 C 0.9056(2) 1.1605(2) 0.2309(2) 0.0328(8) Uani 1 1 d . . .
C52 C 0.7524(2) 1.0528(2) 0.4103(2) 0.0314(8) Uani 1 1 d . . .
H52 H 0.7525 0.9989 0.4010 0.038 Uiso 1 1 calc R . .
C53 C 0.6549(3) 1.0877(3) 0.4139(2) 0.0402(9) Uani 1 1 d . . .
H53A H 0.6149 1.0481 0.4531 0.060 Uiso 1 1 calc R . .
H53B H 0.6340 1.0957 0.3695 0.060 Uiso 1 1 calc R . .
H53C H 0.6534 1.1415 0.4213 0.060 Uiso 1 1 calc R . .
C54 C 0.7817(3) 1.0331(3) 0.4815(2) 0.0390(9) Uani 1 1 d . . .
H54A H 0.7387 0.9938 0.5184 0.058 Uiso 1 1 calc R . .
H54B H 0.7824 1.0850 0.4918 0.058 Uiso 1 1 calc R . .
H54C H 0.8428 1.0077 0.4801 0.058 Uiso 1 1 calc R . .
C55 C 0.8961(4) 1.3403(3) 0.3020(3) 0.0584(13) Uani 1 1 d . . .
H55 H 0.9541 1.3623 0.2690 0.070 Uiso 1 1 calc R . .
C56 C 0.8212(5) 1.3986(3) 0.2713(4) 0.089(2) Uani 1 1 d . . .
H56A H 0.8181 1.3961 0.2249 0.134 Uiso 1 1 calc R . .
H56B H 0.8343 1.4561 0.2664 0.134 Uiso 1 1 calc R . .
H56C H 0.7628 1.3814 0.3028 0.134 Uiso 1 1 calc R . .
C57 C 0.9082(4) 1.3405(3) 0.3723(3) 0.0566(13) Uani 1 1 d . . .
H57A H 0.9161 1.3982 0.3696 0.085 Uiso 1 1 calc R . .
H57B H 0.9622 1.3069 0.3861 0.085 Uiso 1 1 calc R . .
H57C H 0.8543 1.3165 0.4074 0.085 Uiso 1 1 calc R . .
C58 C 0.9460(3) 1.1526(3) 0.1599(2) 0.0404(10) Uani 1 1 d . . .
H58 H 0.9327 1.0950 0.1621 0.048 Uiso 1 1 calc R . .
C59 C 0.9017(4) 1.2157(3) 0.1004(2) 0.0592(13) Uani 1 1 d . . .
H59A H 0.8355 1.2085 0.1119 0.089 Uiso 1 1 calc R . .
H59B H 0.9251 1.2059 0.0560 0.089 Uiso 1 1 calc R . .
H59C H 0.9162 1.2729 0.0954 0.089 Uiso 1 1 calc R . .
C60 C 1.0497(3) 1.1627(3) 0.1433(3) 0.0602(14) Uani 1 1 d . . .
H60A H 1.0733 1.1565 0.0974 0.090 Uiso 1 1 calc R . .
H60B H 1.0772 1.1195 0.1800 0.090 Uiso 1 1 calc R . .
H60C H 1.0648 1.2183 0.1417 0.090 Uiso 1 1 calc R . .
C61 C 0.9615(2) 0.7807(2) 0.32613(18) 0.0255(7) Uani 1 1 d . B .
C62 C 1.0347(2) 0.8130(2) 0.2690(2) 0.0327(8) Uani 1 1 d . . .
C63 C 1.0989(3) 0.7577(3) 0.2504(3) 0.0520(12) Uani 1 1 d . B .
H63 H 1.1463 0.7797 0.2113 0.062 Uiso 1 1 calc R . .
C64 C 1.0973(3) 0.6723(3) 0.2859(3) 0.0645(15) Uani 1 1 d . . .
C65 C 1.0298(3) 0.6416(3) 0.3457(3) 0.0506(12) Uani 1 1 d . B .
H65 H 1.0301 0.5837 0.3733 0.061 Uiso 1 1 calc R . .
C66 C 0.9620(2) 0.6940(2) 0.3656(2) 0.0326(8) Uani 1 1 d . . .
C67 C 1.0474(2) 0.9056(2) 0.2262(2) 0.0343(9) Uani 1 1 d . . .
H67 H 1.0028 0.9375 0.2505 0.041 Uiso 1 1 calc R . .
C68 C 1.1436(3) 0.9348(3) 0.2231(3) 0.0499(11) Uani 1 1 d . . .
H68A H 1.1493 0.9947 0.1952 0.075 Uiso 1 1 calc R . .
H68B H 1.1891 0.9030 0.2011 0.075 Uiso 1 1 calc R . .
H68C H 1.1537 0.9253 0.2711 0.075 Uiso 1 1 calc R . .
C69 C 1.0274(3) 0.9269(3) 0.1519(2) 0.0503(11) Uani 1 1 d . . .
H69A H 1.0361 0.9870 0.1262 0.076 Uiso 1 1 calc R . .
H69B H 0.9644 0.9123 0.1546 0.076 Uiso 1 1 calc R . .
H69C H 1.0690 0.8950 0.1273 0.076 Uiso 1 1 calc R . .
C70A C 1.1796(7) 0.6141(6) 0.2728(6) 0.051(2) Uiso 0.50 1 d P B 1
H70A H 1.2118 0.6457 0.2242 0.061 Uiso 0.50 1 calc PR B 1
C71A C 1.1388(8) 0.5400(7) 0.2649(7) 0.067(3) Uiso 0.50 1 d P B 1
H71A H 1.1875 0.5009 0.2567 0.100 Uiso 0.50 1 calc PR B 1
H71B H 1.1062 0.5597 0.2248 0.100 Uiso 0.50 1 calc PR B 1
H71C H 1.0962 0.5115 0.3081 0.100 Uiso 0.50 1 calc PR B 1
C72A C 1.2467(11) 0.5927(10) 0.3126(9) 0.092(4) Uiso 0.50 1 d P B 1
H72A H 1.2708 0.6435 0.3147 0.138 Uiso 0.50 1 calc PR B 1
H72B H 1.2958 0.5632 0.2913 0.138 Uiso 0.50 1 calc PR B 1
H72C H 1.2219 0.5560 0.3604 0.138 Uiso 0.50 1 calc PR B 1
C70B C 1.1523(7) 0.6117(6) 0.2499(6) 0.050(2) Uiso 0.50 1 d P B 2
H70B H 1.1895 0.6460 0.2041 0.060 Uiso 0.50 1 calc PR B 2
C71B C 1.1001(10) 0.5493(9) 0.2371(8) 0.088(4) Uiso 0.50 1 d P B 2
H71D H 1.0545 0.5785 0.2081 0.132 Uiso 0.50 1 calc PR B 2
H71E H 1.0695 0.5109 0.2824 0.132 Uiso 0.50 1 calc PR B 2
H71F H 1.1418 0.5175 0.2125 0.132 Uiso 0.50 1 calc PR B 2
C72B C 1.2164(16) 0.5633(15) 0.3004(13) 0.148(8) Uiso 0.50 1 d P B 2
H72D H 1.2511 0.6029 0.3105 0.222 Uiso 0.50 1 calc PR B 2
H72E H 1.2586 0.5289 0.2786 0.222 Uiso 0.50 1 calc PR B 2
H72F H 1.1808 0.5270 0.3444 0.222 Uiso 0.50 1 calc PR B 2
C73 C 0.8920(3) 0.6507(2) 0.4310(2) 0.0337(9) Uani 1 1 d . B .
H73 H 0.8421 0.6924 0.4345 0.040 Uiso 1 1 calc R . .
C74 C 0.8485(3) 0.5750(2) 0.4261(3) 0.0482(11) Uani 1 1 d . . .
H74A H 0.8043 0.5497 0.4692 0.072 Uiso 1 1 calc R B .
H74B H 0.8959 0.5336 0.4207 0.072 Uiso 1 1 calc R . .
H74C H 0.8174 0.5932 0.3852 0.072 Uiso 1 1 calc R . .
C75 C 0.9330(3) 0.6258(3) 0.4988(2) 0.0516(12) Uani 1 1 d . . .
H75A H 0.8864 0.5986 0.5397 0.077 Uiso 1 1 calc R B .
H75B H 0.9544 0.6761 0.5036 0.077 Uiso 1 1 calc R . .
H75C H 0.9843 0.5869 0.4963 0.077 Uiso 1 1 calc R . .
C76 C 0.8435(2) 0.8372(2) 0.44994(17) 0.0231(7) Uani 1 1 d . . .
C77 C 0.9240(2) 0.8533(2) 0.46920(18) 0.0237(7) Uani 1 1 d . . .
C78 C 0.9267(2) 0.8390(2) 0.54006(19) 0.0277(8) Uani 1 1 d . . .
H78 H 0.9809 0.8514 0.5523 0.033 Uiso 1 1 calc R . .
C79 C 0.8528(2) 0.8072(2) 0.59319(19) 0.0290(8) Uani 1 1 d . . .
C80 C 0.7736(2) 0.7935(2) 0.57338(19) 0.0303(8) Uani 1 1 d . . .
H80 H 0.7224 0.7719 0.6092 0.036 Uiso 1 1 calc R . .
C81 C 0.7655(2) 0.8101(2) 0.50300(18) 0.0269(8) Uani 1 1 d . . .
C82 C 1.0094(2) 0.8889(2) 0.41569(19) 0.0287(8) Uani 1 1 d . . .
H82 H 0.9980 0.8910 0.3687 0.034 Uiso 1 1 calc R . .
C83 C 1.0293(3) 0.9784(2) 0.4087(2) 0.0396(9) Uani 1 1 d . . .
H83A H 1.0847 0.9980 0.3739 0.059 Uiso 1 1 calc R . .
H83B H 1.0379 0.9794 0.4545 0.059 Uiso 1 1 calc R . .
H83C H 0.9780 1.0152 0.3933 0.059 Uiso 1 1 calc R . .
C84 C 1.0932(2) 0.8314(3) 0.4315(2) 0.0422(10) Uani 1 1 d . . .
H84A H 1.1466 0.8564 0.3962 0.063 Uiso 1 1 calc R . .
H84B H 1.0819 0.7763 0.4298 0.063 Uiso 1 1 calc R . .
H84C H 1.1045 0.8250 0.4786 0.063 Uiso 1 1 calc R . .
C85 C 0.8591(3) 0.7887(3) 0.6700(2) 0.0381(9) Uani 1 1 d . . .
H85 H 0.9220 0.8028 0.6720 0.046 Uiso 1 1 calc R . .
C86 C 0.8438(4) 0.6955(3) 0.7131(3) 0.0683(15) Uani 1 1 d . . .
H86A H 0.8491 0.6852 0.7622 0.102 Uiso 1 1 calc R . .
H86B H 0.8897 0.6619 0.6934 0.102 Uiso 1 1 calc R . .
H86C H 0.7829 0.6799 0.7112 0.102 Uiso 1 1 calc R . .
C87 C 0.7918(3) 0.8435(3) 0.7018(3) 0.0557(13) Uani 1 1 d . . .
H87A H 0.7973 0.8307 0.7512 0.084 Uiso 1 1 calc R . .
H87B H 0.7296 0.8322 0.6991 0.084 Uiso 1 1 calc R . .
H87C H 0.8055 0.9028 0.6753 0.084 Uiso 1 1 calc R . .
C88 C 0.6722(2) 0.7975(2) 0.4883(2) 0.0340(8) Uani 1 1 d . . .
H88 H 0.6737 0.8232 0.4362 0.041 Uiso 1 1 calc R . .
C89 C 0.6500(3) 0.7042(3) 0.5105(3) 0.0488(11) Uani 1 1 d . . .
H89A H 0.5900 0.6987 0.5000 0.073 Uiso 1 1 calc R . .
H89B H 0.6495 0.6771 0.5613 0.073 Uiso 1 1 calc R . .
H89C H 0.6963 0.6773 0.4844 0.073 Uiso 1 1 calc R . .
C90 C 0.5956(3) 0.8411(3) 0.5247(2) 0.0448(10) Uani 1 1 d . . .
H90A H 0.5371 0.8317 0.5139 0.067 Uiso 1 1 calc R . .
H90B H 0.6071 0.9015 0.5077 0.067 Uiso 1 1 calc R . .
H90C H 0.5936 0.8181 0.5759 0.067 Uiso 1 1 calc R . .
C91A C 0.5613(4) 0.4591(7) 0.1652(5) 0.0800(13) Uiso 0.50 1 d PG C 1
C92A C 0.5062(6) 0.4350(7) 0.2314(4) 0.0800(13) Uiso 0.50 1 d PG C 1
H92A H 0.5313 0.4288 0.2721 0.096 Uiso 0.50 1 calc PR C 1
C93A C 0.4142(5) 0.4201(7) 0.2380(4) 0.0800(13) Uiso 0.50 1 d PG C 1
H93A H 0.3765 0.4037 0.2832 0.096 Uiso 0.50 1 calc PR C 1
C94A C 0.3774(4) 0.4293(7) 0.1784(5) 0.0800(13) Uiso 0.50 1 d PG C 1
H94A H 0.3146 0.4191 0.1829 0.096 Uiso 0.50 1 calc PR C 1
C95A C 0.4326(6) 0.4533(7) 0.1123(4) 0.0800(13) Uiso 0.50 1 d PG C 1
H95A H 0.4075 0.4596 0.0716 0.096 Uiso 0.50 1 calc PR C 1
C96A C 0.5246(5) 0.4682(7) 0.1057(4) 0.0800(13) Uiso 0.50 1 d PG C 1
H96A H 0.5623 0.4847 0.0605 0.096 Uiso 0.50 1 calc PR C 1
C97A C 0.6610(9) 0.4849(8) 0.1477(8) 0.0800(13) Uiso 0.50 1 d P C 1
H97A H 0.6804 0.5062 0.0964 0.120 Uiso 0.50 1 calc PR C 1
H97B H 0.6987 0.4362 0.1686 0.120 Uiso 0.50 1 calc PR C 1
H97C H 0.6677 0.5289 0.1669 0.120 Uiso 0.50 1 calc PR C 1
C91B C 0.5700(6) 0.4615(9) 0.1461(6) 0.1071(19) Uiso 0.50 1 d PG D 2
C92B C 0.5602(6) 0.4439(8) 0.2184(6) 0.1071(19) Uiso 0.50 1 d PG D 2
H92B H 0.6115 0.4465 0.2387 0.128 Uiso 0.50 1 calc PR D 2
C93B C 0.4755(8) 0.4225(9) 0.2610(4) 0.1071(19) Uiso 0.50 1 d PG D 2
H93B H 0.4688 0.4104 0.3105 0.128 Uiso 0.50 1 calc PR D 2
C94B C 0.4005(6) 0.4187(9) 0.2313(6) 0.1071(19) Uiso 0.50 1 d PG D 2
H94B H 0.3426 0.4040 0.2604 0.128 Uiso 0.50 1 calc PR D 2
C95B C 0.4103(7) 0.4363(9) 0.1589(6) 0.1071(19) Uiso 0.50 1 d PG D 2
H95B H 0.3591 0.4337 0.1386 0.128 Uiso 0.50 1 calc PR D 2
C96B C 0.4951(8) 0.4577(9) 0.1163(4) 0.1071(19) Uiso 0.50 1 d PG D 2
H96B H 0.5018 0.4697 0.0669 0.128 Uiso 0.50 1 calc PR D 2
C97B C 0.6562(11) 0.4734(10) 0.1038(9) 0.1071(19) Uiso 0.50 1 d P D 2
H97D H 0.6503 0.4841 0.0548 0.161 Uiso 0.50 1 calc PR D 2
H97E H 0.6938 0.4231 0.1203 0.161 Uiso 0.50 1 calc PR D 2
H97F H 0.6850 0.5215 0.1068 0.161 Uiso 0.50 1 calc PR D 2
C98 C 1.041(2) 0.467(2) -0.0021(19) 0.236(5) Uiso 0.50 1 d PG E -1
C99 C 0.998(2) 0.512(2) 0.0402(13) 0.236(5) Uiso 0.50 1 d PG E -1
H99 H 1.0179 0.5058 0.0830 0.283 Uiso 0.50 1 calc PR E -1
C100 C 0.926(2) 0.5664(18) 0.0199(15) 0.236(5) Uiso 0.50 1 d PG E -1
H100 H 0.8967 0.5971 0.0488 0.283 Uiso 0.50 1 calc PR E -1
C101 C 0.8967(15) 0.5757(16) -0.0428(17) 0.236(5) Uiso 0.50 1 d PG E -1
H101 H 0.8475 0.6128 -0.0566 0.283 Uiso 0.50 1 calc PR E -1
C102 C 0.9394(19) 0.5308(18) -0.0851(12) 0.236(5) Uiso 0.50 1 d PG E -1
H102 H 0.9194 0.5372 -0.1279 0.283 Uiso 0.50 1 calc PR E -1
C103 C 1.011(2) 0.4766(17) -0.0648(16) 0.236(5) Uiso 0.50 1 d PG E -1
H103 H 1.0406 0.4459 -0.0937 0.283 Uiso 0.50 1 calc PR E -1
C104 C 1.111(3) 0.430(3) 0.057(2) 0.236(5) Uiso 0.50 1 d P E -1
H10C H 1.1532 0.3893 0.0437 0.353 Uiso 0.50 1 calc PR E -1
H10D H 1.0746 0.4024 0.1038 0.353 Uiso 0.50 1 calc PR E -1
H10E H 1.1446 0.4762 0.0580 0.353 Uiso 0.50 1 calc PR E -1

loop_
_atom_site_aniso_label
_atom_site_aniso_U_11
_atom_site_aniso_U_22
_atom_site_aniso_U_33
_atom_site_aniso_U_23
_atom_site_aniso_U_13
_atom_site_aniso_U_12
Se1 0.02810(18) 0.02506(17) 0.0317(2) -0.00765(14) -0.01415(15) 0.00125(13)
Ge1 0.01652(16) 0.02415(17) 0.02049(18) -0.00812(14) -0.00332(14) 0.00061(12)
Ge2 0.02039(17) 0.02387(17) 0.02093(18) -0.00552(14) -0.00527(14) -0.00047(13)
Ge3 0.02046(17) 0.02640(18) 0.02267(19) -0.00781(14) -0.00529(15) -0.00125(13)
Ge4 0.01666(16) 0.02709(17) 0.01951(18) -0.00871(14) -0.00346(14) 0.00196(12)
C1 0.0188(15) 0.0296(17) 0.0269(18) -0.0073(14) -0.0053(14) -0.0022(13)
C2 0.0250(17) 0.0289(18) 0.040(2) -0.0066(16) -0.0043(16) -0.0015(14)
C3 0.037(2) 0.029(2) 0.061(3) -0.0021(19) 0.009(2) -0.0052(16)
C4 0.038(2) 0.043(2) 0.065(3) -0.008(2) 0.023(2) -0.0040(18)
C5 0.032(2) 0.034(2) 0.046(2) -0.0064(18) 0.0141(18) 0.0012(16)
C6 0.0223(16) 0.0299(18) 0.0297(19) -0.0085(15) -0.0035(15) -0.0001(13)
C7 0.0338(19) 0.0275(18) 0.045(2) -0.0135(17) -0.0045(18) -0.0020(15)
C8 0.044(2) 0.032(2) 0.068(3) -0.011(2) -0.007(2) 0.0081(18)
C9 0.055(3) 0.041(2) 0.071(3) -0.027(2) -0.017(3) -0.002(2)
C13 0.0260(17) 0.0302(18) 0.0286(19) -0.0109(15) 0.0005(15) 0.0033(14)
C14 0.046(2) 0.045(2) 0.036(2) -0.0191(18) 0.0047(19) -0.0025(18)
C15 0.032(2) 0.039(2) 0.059(3) -0.014(2) -0.007(2) 0.0099(17)
C16 0.0212(16) 0.0273(17) 0.0274(18) -0.0130(14) -0.0029(14) 0.0015(13)
C17 0.0224(16) 0.0310(17) 0.0237(18) -0.0089(14) -0.0060(14) -0.0004(13)
C18 0.0222(16) 0.039(2) 0.0289(19) -0.0133(16) -0.0095(15) 0.0018(14)
C19 0.0330(19) 0.0363(19) 0.030(2) -0.0166(16) -0.0078(17) 0.0009(15)
C20 0.0288(18) 0.041(2) 0.035(2) -0.0200(17) -0.0026(17) 0.0068(15)
C21 0.0270(17) 0.0357(19) 0.0277(19) -0.0149(15) -0.0048(16) 0.0055(14)
C22 0.0232(17) 0.039(2) 0.030(2) -0.0123(16) -0.0093(16) 0.0075(14)
C23 0.0234(18) 0.061(3) 0.057(3) -0.027(2) -0.0039(19) 0.0046(18)
C24 0.041(2) 0.039(2) 0.043(2) -0.0137(18) -0.0103(19) 0.0136(17)
C25 0.040(2) 0.058(3) 0.039(2) -0.030(2) -0.014(2) 0.0091(18)
C26 0.086(4) 0.069(3) 0.088(4) -0.055(3) -0.034(4) 0.013(3)
C27 0.042(3) 0.112(4) 0.035(2) -0.035(3) -0.007(2) 0.011(3)
C28 0.0277(19) 0.058(3) 0.037(2) -0.026(2) -0.0110(18) 0.0136(17)
C29 0.046(3) 0.064(3) 0.054(3) -0.018(2) -0.011(2) 0.023(2)
C30 0.030(2) 0.074(3) 0.049(3) -0.031(2) -0.008(2) 0.009(2)
C31 0.0219(16) 0.0264(17) 0.0243(18) -0.0045(14) -0.0060(14) -0.0027(13)
C32 0.0342(19) 0.0284(18) 0.0276(19) -0.0037(15) -0.0110(16) -0.0019(14)
C33 0.052(2) 0.0255(18) 0.038(2) -0.0044(16) -0.015(2) 0.0027(16)
C34 0.048(2) 0.038(2) 0.032(2) -0.0019(17) -0.0164(19) -0.0070(17)
C35 0.046(2) 0.042(2) 0.0222(19) -0.0040(16) -0.0062(18) -0.0087(17)
C36 0.0282(18) 0.0337(19) 0.0263(19) -0.0056(15) -0.0041(16) -0.0067(14)
C37 0.044(2) 0.0285(18) 0.034(2) -0.0052(16) -0.0091(19) 0.0063(16)
C38 0.074(3) 0.040(2) 0.045(3) -0.021(2) -0.023(2) 0.010(2)
C39 0.049(3) 0.049(3) 0.054(3) -0.012(2) 0.000(2) 0.010(2)
C40 0.077(3) 0.031(2) 0.041(3) 0.0050(18) -0.019(2) -0.004(2)
C41 0.079(3) 0.045(3) 0.046(3) 0.002(2) -0.022(3) -0.009(2)
C42 0.112(5) 0.060(3) 0.064(4) 0.019(3) -0.034(4) -0.042(3)
C43 0.0330(19) 0.040(2) 0.0210(18) -0.0067(15) 0.0009(16) -0.0012(15)
C44 0.041(2) 0.050(2) 0.029(2) -0.0118(18) -0.0015(18) -0.0079(18)
C45 0.037(2) 0.072(3) 0.038(2) -0.025(2) -0.006(2) -0.001(2)
C46 0.0250(17) 0.0280(17) 0.0286(19) -0.0082(15) -0.0094(15) -0.0004(13)
C47 0.0294(18) 0.0296(18) 0.032(2) -0.0112(15) -0.0113(16) 0.0025(14)
C48 0.044(2) 0.037(2) 0.036(2) -0.0177(17) -0.0117(19) 0.0022(17)
C49 0.046(2) 0.031(2) 0.046(2) -0.0103(18) -0.019(2) -0.0029(17)
C50 0.041(2) 0.034(2) 0.040(2) -0.0063(17) -0.0116(19) -0.0109(16)
C51 0.0294(18) 0.0345(19) 0.035(2) -0.0099(16) -0.0101(17) -0.0039(15)
C52 0.0343(19) 0.0354(19) 0.0293(19) -0.0174(16) -0.0064(17) 0.0027(15)
C53 0.033(2) 0.051(2) 0.035(2) -0.0133(19) -0.0052(18) -0.0001(17)
C54 0.040(2) 0.047(2) 0.030(2) -0.0137(18) -0.0087(18) 0.0062(17)
C55 0.081(3) 0.034(2) 0.066(3) -0.014(2) -0.027(3) -0.008(2)
C56 0.126(6) 0.045(3) 0.110(5) -0.028(3) -0.059(5) 0.022(3)
C57 0.071(3) 0.043(2) 0.063(3) -0.026(2) -0.010(3) -0.006(2)
C58 0.039(2) 0.047(2) 0.034(2) -0.0146(18) 0.0026(19) -0.0187(17)
C59 0.068(3) 0.067(3) 0.037(3) -0.007(2) -0.008(2) -0.020(3)
C60 0.044(3) 0.066(3) 0.068(3) -0.027(3) 0.011(2) -0.013(2)
C61 0.0200(16) 0.0334(18) 0.0261(18) -0.0136(15) -0.0066(14) 0.0046(13)
C62 0.0255(17) 0.042(2) 0.031(2) -0.0161(17) -0.0015(16) 0.0025(15)
C63 0.038(2) 0.054(3) 0.058(3) -0.025(2) 0.016(2) 0.0013(19)
C64 0.050(3) 0.053(3) 0.081(4) -0.029(3) 0.020(3) 0.011(2)
C65 0.042(2) 0.036(2) 0.065(3) -0.017(2) 0.006(2) 0.0100(18)
C66 0.0298(18) 0.0325(19) 0.037(2) -0.0156(16) -0.0043(17) 0.0045(15)
C67 0.0221(17) 0.050(2) 0.028(2) -0.0124(17) 0.0001(16) -0.0010(15)
C68 0.031(2) 0.062(3) 0.048(3) -0.009(2) -0.002(2) -0.0074(19)
C69 0.049(3) 0.068(3) 0.032(2) -0.015(2) -0.005(2) 0.002(2)
C73 0.0312(19) 0.0319(19) 0.036(2) -0.0111(16) -0.0064(17) 0.0071(15)
C74 0.040(2) 0.033(2) 0.066(3) -0.012(2) -0.008(2) 0.0014(17)
C75 0.062(3) 0.045(2) 0.043(3) -0.006(2) -0.018(2) 0.009(2)
C76 0.0211(15) 0.0272(16) 0.0199(17) -0.0081(13) -0.0027(14) 0.0044(12)
C77 0.0220(16) 0.0262(16) 0.0244(18) -0.0112(14) -0.0040(14) 0.0032(13)
C78 0.0253(17) 0.0339(18) 0.0260(18) -0.0109(15) -0.0093(15) 0.0027(14)
C79 0.0294(18) 0.0342(19) 0.0230(18) -0.0102(15) -0.0063(15) 0.0080(14)
C80 0.0268(18) 0.0381(19) 0.0222(18) -0.0090(15) 0.0025(15) -0.0005(14)
C81 0.0228(16) 0.0338(18) 0.0236(18) -0.0101(15) -0.0036(15) 0.0030(14)
C82 0.0194(16) 0.044(2) 0.0253(18) -0.0155(16) -0.0014(15) -0.0028(14)
C83 0.033(2) 0.045(2) 0.040(2) -0.0173(19) 0.0015(18) -0.0085(17)
C84 0.0225(18) 0.057(3) 0.047(3) -0.020(2) -0.0058(18) 0.0057(17)
C85 0.035(2) 0.056(2) 0.0210(19) -0.0100(17) -0.0055(17) -0.0002(17)
C86 0.079(4) 0.072(3) 0.034(3) 0.011(2) -0.018(3) -0.004(3)
C87 0.043(2) 0.096(4) 0.040(3) -0.040(3) -0.003(2) -0.001(2)
C88 0.0251(18) 0.050(2) 0.026(2) -0.0121(17) -0.0034(16) -0.0058(16)
C89 0.035(2) 0.058(3) 0.057(3) -0.025(2) -0.003(2) -0.0112(19)
C90 0.0270(19) 0.064(3) 0.040(2) -0.017(2) -0.0019(18) 0.0036(18)

loop_
_geom_bond_atom_site_label_1
_geom_bond_atom_site_label_2
_geom_bond_distance
_geom_bond_site_symmetry_2
_geom_bond_publ_flag
Se1 Ge4 2.3921(5) . ?
Se1 Ge1 2.4014(5) . ?
Ge1 C1 2.010(3) . ?
Ge1 C16 2.011(3) . ?
Ge1 Ge2 2.4567(5) . ?
Ge2 C31 2.003(3) . ?
Ge2 Ge3 2.2975(5) . ?
Ge3 C46 2.012(3) . ?
Ge3 Ge4 2.4755(5) . ?
Ge4 C76 2.002(3) . ?
Ge4 C61 2.010(3) . ?
C1 C6 1.410(5) . ?
C1 C2 1.416(5) . ?
C2 C3 1.387(5) . ?
C2 C7 1.524(5) . ?
C3 C4 1.397(6) . ?
C4 C5 1.372(6) . ?
C4 C10A 1.529(9) . ?
C4 C10B 1.598(10) . ?
C5 C6 1.397(5) . ?
C6 C13 1.526(5) . ?
C7 C9 1.530(6) . ?
C7 C8 1.542(6) . ?
C10A C12A 1.492(13) . ?
C10A C11A 1.533(14) . ?
C10B C11B 1.438(16) . ?
C10B C12B 1.532(16) . ?
C13 C14 1.518(6) . ?
C13 C15 1.535(5) . ?
C16 C17 1.417(5) . ?
C16 C21 1.419(4) . ?
C17 C18 1.384(5) . ?
C17 C22 1.528(4) . ?
C18 C19 1.388(5) . ?
C19 C20 1.394(5) . ?
C19 C25 1.517(5) . ?
C20 C21 1.391(5) . ?
C21 C28 1.526(5) . ?
C22 C23 1.534(5) . ?
C22 C24 1.535(5) . ?
C25 C27 1.530(6) . ?
C25 C26 1.546(7) . ?
C28 C29 1.527(6) . ?
C28 C30 1.544(6) . ?
C31 C32 1.402(5) . ?
C31 C36 1.403(5) . ?
C32 C33 1.403(5) . ?
C32 C37 1.520(5) . ?
C33 C34 1.374(6) . ?
C34 C35 1.391(6) . ?
C34 C40 1.534(5) . ?
C35 C36 1.413(5) . ?
C36 C43 1.536(5) . ?
C37 C38 1.525(6) . ?
C37 C39 1.543(6) . ?
C40 C41 1.496(7) . ?
C40 C42 1.519(7) . ?
C43 C45 1.526(5) . ?
C43 C44 1.533(6) . ?
C46 C51 1.399(5) . ?
C46 C47 1.407(5) . ?
C47 C48 1.409(5) . ?
C47 C52 1.527(5) . ?
C48 C49 1.391(6) . ?
C49 C50 1.387(6) . ?
C49 C55 1.529(6) . ?
C50 C51 1.391(5) . ?
C51 C58 1.518(5) . ?
C52 C54 1.524(6) . ?
C52 C53 1.530(5) . ?
C55 C57 1.490(7) . ?
C55 C56 1.514(7) . ?
C58 C60 1.531(6) . ?
C58 C59 1.537(7) . ?
C61 C66 1.412(5) . ?
C61 C62 1.425(5) . ?
C62 C63 1.389(5) . ?
C62 C67 1.518(5) . ?
C63 C64 1.379(7) . ?
C64 C65 1.399(6) . ?
C64 C70A 1.563(11) . ?
C64 C70B 1.572(10) . ?
C65 C66 1.399(5) . ?
C66 C73 1.528(5) . ?
C67 C69 1.522(6) . ?
C67 C68 1.542(6) . ?
C70A C72A 1.36(2) . ?
C70A C71A 1.514(16) . ?
C70B C71B 1.486(18) . ?
C70B C72B 1.53(3) . ?
C73 C74 1.531(6) . ?
C73 C75 1.537(6) . ?
C76 C77 1.410(5) . ?
C76 C81 1.418(4) . ?
C77 C78 1.397(5) . ?
C77 C82 1.525(4) . ?
C78 C79 1.388(5) . ?
C79 C80 1.384(5) . ?
C79 C85 1.517(5) . ?
C80 C81 1.400(5) . ?
C81 C88 1.528(5) . ?
C82 C83 1.529(5) . ?
C82 C84 1.541(5) . ?
C85 C87 1.531(6) . ?
C85 C86 1.532(6) . ?
C88 C90 1.537(5) . ?
C88 C89 1.536(6) . ?
C91A C92A 1.3900 . ?
C91A C96A 1.3900 . ?
C91A C97A 1.526(14) . ?
C92A C93A 1.3900 . ?
C93A C94A 1.3900 . ?
C94A C95A 1.3900 . ?
C95A C96A 1.3900 . ?
C91B C92B 1.3900 . ?
C91B C96B 1.3900 . ?
C91B C97B 1.395(17) . ?
C92B C93B 1.3900 . ?
C93B C94B 1.3900 . ?
C94B C95B 1.3900 . ?
C95B C96B 1.3900 . ?
C98 C99 1.3900 . ?
C98 C103 1.3900 . ?
C98 C104 1.68(4) . ?
C99 C100 1.3900 . ?
C100 C101 1.3900 . ?
C101 C102 1.3900 . ?
C102 C103 1.3900 . ?
